data_7705897
loop_
_publ_author_name
'Banerjee, Abhisek'
'Banerjee, Snehasis'
'G\'omez Garc\'ia, Carlos J'
'Benmansour, Samia'
'Chattopadhyay, Shouvik'

_publ_section_title
;
 Field-induced single molecule magnet behavior of a dinuclear cobalt(II)
 complex: a combined experimental and theoretical study.
;
_journal_issue 46
_journal_name_full 'Dalton transactions (Cambridge, England : 2003)'
_journal_page_first 16778
_journal_page_last 16790
_journal_paper_doi 10.1039/d0dt02158j
_journal_volume 49
_journal_year 2020
_chemical_formula_moiety 'C33 H42 Co2 N4 O9 S2'
_chemical_formula_sum 'C33 H42 Co2 N4 O9 S2'
_chemical_formula_weight 820.69
_space_group_crystal_system monoclinic
_space_group_IT_number 14
_space_group_name_Hall '-P 2ybc'
_space_group_name_H-M_alt 'P 1 21/c 1'
_atom_sites_solution_hydrogens geom
_audit_creation_date 2020-09-16
_audit_creation_method
;
Olex2 1.2
(compiled 2018.05.29 svn.r3508 for OlexSys, GUI svn.r5506)
;
_audit_update_record
;
2020-09-27 deposited with the CCDC.	2020-10-21 downloaded from the CCDC.
;
_cell_angle_alpha 90
_cell_angle_beta 102.05(3)
_cell_angle_gamma 90
_cell_formula_units_Z 4
_cell_length_a 11.223(11)
_cell_length_b 20.076(19)
_cell_length_c 17.196(17)
_cell_measurement_reflns_used 6674
_cell_measurement_temperature 293(2)
_cell_measurement_theta_max 25.03
_cell_measurement_theta_min 2.05
_cell_volume 3789(6)
_computing_molecular_graphics 'Olex2 (Dolomanov et al., 2009)'
_computing_publication_material 'Olex2 (Dolomanov et al., 2009)'
_computing_structure_refinement 'XL (Sheldrick, 2008)'
_computing_structure_solution 'SHELXT 2014/5 (Sheldrick, 2014)'
_diffrn_ambient_temperature 293(2)
_diffrn_measured_fraction_theta_full 0.996
_diffrn_measured_fraction_theta_max 0.996
_diffrn_measurement_device_type 'BRUKER SMART APEX II'
_diffrn_radiation_type MoK\a
_diffrn_radiation_wavelength 0.71073
_diffrn_reflns_av_R_equivalents 0.0565
_diffrn_reflns_av_unetI/netI 0.0358
_diffrn_reflns_Laue_measured_fraction_full 0.996
_diffrn_reflns_Laue_measured_fraction_max 0.996
_diffrn_reflns_limit_h_max 13
_diffrn_reflns_limit_h_min -13
_diffrn_reflns_limit_k_max 23
_diffrn_reflns_limit_k_min -23
_diffrn_reflns_limit_l_max 20
_diffrn_reflns_limit_l_min -20
_diffrn_reflns_number 44320
_diffrn_reflns_point_group_measured_fraction_full 0.996
_diffrn_reflns_point_group_measured_fraction_max 0.996
_diffrn_reflns_theta_full 25.023
_diffrn_reflns_theta_max 25.023
_diffrn_reflns_theta_min 1.855
_exptl_absorpt_coefficient_mu 1.041
_exptl_absorpt_correction_type multi-scan
_exptl_absorpt_process_details SADABS
_exptl_crystal_colour Brown
_exptl_crystal_density_diffrn 1.439
_exptl_crystal_description Block
_exptl_crystal_F_000 1704
_exptl_crystal_size_max 0.55
_exptl_crystal_size_mid 0.35
_exptl_crystal_size_min 0.15
_exptl_transmission_factor_max 0.855
_exptl_transmission_factor_min 0.652
_refine_diff_density_max 1.844
_refine_diff_density_min -1.968
_refine_diff_density_rms 0.220
_refine_ls_extinction_method none
_refine_ls_goodness_of_fit_ref 1.023
_refine_ls_hydrogen_treatment constr
_refine_ls_matrix_type full
_refine_ls_number_parameters 451
_refine_ls_number_reflns 6674
_refine_ls_number_restraints 87
_refine_ls_restrained_S_all 1.032
_refine_ls_R_factor_all 0.1129
_refine_ls_R_factor_gt 0.0895
_refine_ls_shift/su_max 0.001
_refine_ls_shift/su_mean 0.000
_refine_ls_structure_factor_coef Fsqd
_refine_ls_weighting_details 'w=1/[\s^2^(Fo^2^)+(0.1591P)^2^+20.9818P] where P=(Fo^2^+2Fc^2^)/3'
_refine_ls_weighting_scheme calc
_refine_ls_wR_factor_gt 0.2464
_refine_ls_wR_factor_ref 0.2752
_reflns_Friedel_coverage 0.000
_reflns_number_gt 5204
_reflns_number_total 6701
_reflns_threshold_expression 'I > 2\s(I)'
_cod_data_source_file d0dt02158j2.cif
_cod_data_source_block 2
_cod_depositor_comments
;
The following automatic conversions were performed:

data item '_exptl_absorpt_correction_type' value 'MULTI-SCAN' was
changed to 'multi-scan' in accordance with the
/home/data/users/saulius/crontab/automatic-downloads/rss-feeds/RSC/lib/dictionaries/cif_core.dic
dictionary named 'cif_core.dic' version 2.4.2 last updated on
2011-04-26.

Automatic conversion script
Id: cif_fix_values 7556 2019-12-06 15:28:31Z antanas 
;
_cod_database_code 7705897
_shelx_shelxl_version_number 2017/1
_shelx_space_group_comment
;
The symmetry employed for this shelxl refinement is uniquely defined
by the following loop, which should always be used as a source of
symmetry information in preference to the above space-group names.
They are only intended as comments.
;
_olex2_refinement_description
;
1. Fixed Uiso
 At 1.2 times of:
  All C(H) groups, All C(H,H) groups, All N(H) groups
 At 1.5 times of:
  All C(H,H,H) groups
2. Restrained distances
 C1-C2
 1.42 with sigma of 0.01
3. Rigid bond restraints
 C22, C23, O3
 with sigma for 1-2 distances of 0.0004 and sigma for 1-3 distances of 0.0004
 C1, C2, O4
 with sigma for 1-2 distances of 0.0004 and sigma for 1-3 distances of 0.0004
 O4, C2, C1, C3
 with sigma for 1-2 distances of 0.0004 and sigma for 1-3 distances of 0.0004
 O8, N4, O7
 with sigma for 1-2 distances of 0.0004 and sigma for 1-3 distances of 0.0004
 C29, N4, C30
 with sigma for 1-2 distances of 0.0004 and sigma for 1-3 distances of 0.0004
4. Uiso/Uaniso restraints and constraints
Uanis(C22) \\sim Ueq: with sigma of 0.0004 and sigma for terminal atoms of
0.0008
Uanis(C1) \\sim Ueq, Uanis(C2) \\sim Ueq, Uanis(C23) \\sim Ueq, Uanis(C31)
\\sim Ueq, Uanis(C32) \\sim Ueq: with sigma of 0.0004 and sigma for terminal
atoms of 0.0008
Uanis(O3) \\sim Ueq: with sigma of 0.0004 and sigma for terminal atoms of 0.0008
Uanis(O8) \\sim Ueq: with sigma of 0.0004 and sigma for terminal atoms of 0.0008
Uanis(O4) \\sim Ueq: with sigma of 0.0004 and sigma for terminal atoms of 0.0008
Uanis(N4) \\sim Ueq, Uanis(O7) \\sim Ueq: with sigma of 0.0004 and sigma for
terminal atoms of 0.0008
Uanis(C29) \\sim Ueq: with sigma of 0.0004 and sigma for terminal atoms of
0.0008
5.a Ternary CH refined with riding coordinates:
 N1(H1), N2(H2)
5.b Secondary CH2 refined with riding coordinates:
 C10(H10A,H10B), C14(H14A,H14B), C9(H9A,H9B), C15(H15A,H15B), C2(H2A,H2B),
 C22(H22A,H22B)
5.c Me refined with riding coordinates:
 C12(H12A,H12B,H12C), C13(H13A,H13B,H13C), C32(H32A,H32B,H32C), C23(H23A,H23B,
 H23C), C1(H1A,H1B,H1C), C31(H31A,H31B,H31C)
5.d Aromatic/amide H refined with riding coordinates:
 C30(H30), C17(H17), C6(H6), C18(H18), C26(H26), C28(H28), C19(H19), C5(H5),
 C27(H27), C4(H4)
;
_olex2_submission_original_sample_id 'compound 2'
_olex2_submission_special_instructions 'No special instructions were received'

loop_
_space_group_symop_operation_xyz
'x, y, z'
'-x, y+1/2, -z+1/2'
'-x, -y, -z'
'x, -y-1/2, z-1/2'

loop_
_atom_site_label
_atom_site_type_symbol
_atom_site_fract_x
_atom_site_fract_y
_atom_site_fract_z
_atom_site_U_iso_or_equiv
_atom_site_adp_type
_atom_site_occupancy
_atom_site_site_symmetry_order
_atom_site_calc_flag
_atom_site_refinement_flags_posn
_atom_site_refinement_flags_adp
_atom_site_refinement_flags_occupancy
_atom_site_disorder_assembly
_atom_site_disorder_group
Co1 Co 0.77418(8) 0.40549(4) 0.18973(5) 0.0338(3) Uani 1 1 d . . . . .
Co2 Co 0.58260(8) 0.47312(5) 0.25818(6) 0.0412(3) Uani 1 1 d . . . . .
S1 S 0.5512(2) 0.39998(14) 0.04474(16) 0.0773(8) Uani 1 1 d . . . . .
S2 S 0.1763(2) 0.54659(15) 0.1753(2) 0.0983(11) Uani 1 1 d . . . . .
O2 O 0.6750(4) 0.4945(2) 0.1713(3) 0.0376(10) Uani 1 1 d . . . . .
O1 O 0.6269(4) 0.3785(2) 0.2397(3) 0.0417(11) Uani 1 1 d . . . . .
O5 O 0.8745(4) 0.4484(2) 0.2973(3) 0.0422(11) Uani 1 1 d . . . . .
O6 O 0.7241(4) 0.4941(3) 0.3481(3) 0.0461(12) Uani 1 1 d . . . . .
O9 O 0.6722(5) 0.3671(3) 0.0791(3) 0.0497(12) Uani 1 1 d . . . . .
O3 O 0.5236(7) 0.4067(4) 0.3617(5) 0.0828(15) Uani 1 1 d . U . . .
N1 N 0.9113(5) 0.4440(3) 0.1346(3) 0.0375(12) Uani 1 1 d . . . . .
H1 H 0.976326 0.461084 0.176982 0.045 Uiso 1 1 calc R . . . .
O4 O 0.6032(7) 0.5973(4) 0.2457(4) 0.0791(13) Uani 1 1 d . U . . .
N2 N 0.8608(5) 0.3120(3) 0.2178(3) 0.0413(13) Uani 1 1 d . . . . .
H2 H 0.919747 0.317146 0.268161 0.050 Uiso 1 1 calc R . . . .
O7 O 1.0004(6) 0.6892(4) 0.6030(4) 0.0778(12) Uani 1 1 d . U . . .
N3 N 0.4078(6) 0.4931(4) 0.2180(5) 0.0605(18) Uani 1 1 d . . . . .
C10 C 0.9677(7) 0.3943(4) 0.0896(4) 0.0499(17) Uani 1 1 d . . . . .
H10A H 1.030183 0.416434 0.067656 0.060 Uiso 1 1 calc R . . . .
H10B H 0.905953 0.378524 0.045267 0.060 Uiso 1 1 calc R . . . .
N4 N 0.9277(8) 0.6530(4) 0.5598(5) 0.0750(11) Uani 1 1 d . U . . .
C8 C 0.7339(6) 0.5526(3) 0.1689(4) 0.0376(14) Uani 1 1 d . . . . .
C25 C 0.9224(6) 0.5344(3) 0.3938(4) 0.0389(14) Uani 1 1 d . . . . .
C14 C 0.9283(7) 0.2864(4) 0.1580(5) 0.0497(17) Uani 1 1 d . . . . .
H14A H 0.869781 0.276390 0.109362 0.060 Uiso 1 1 calc R . . . .
H14B H 0.967812 0.244988 0.177637 0.060 Uiso 1 1 calc R . . . .
C29 C 0.9675(9) 0.6135(5) 0.4982(6) 0.0708(12) Uani 1 1 d . U . . .
C7 C 0.8266(6) 0.5598(3) 0.1271(4) 0.0421(15) Uani 1 1 d . . . . .
C9 C 0.8650(7) 0.5012(4) 0.0822(4) 0.0467(17) Uani 1 1 d . . . . .
H9A H 0.795792 0.486592 0.042073 0.056 Uiso 1 1 calc R . . . .
H9B H 0.928092 0.515639 0.055055 0.056 Uiso 1 1 calc R . . . .
C30 C 0.8865(7) 0.5712(4) 0.4521(5) 0.0533(15) Uani 1 1 d . U . . .
H30 H 0.807421 0.567502 0.460330 0.064 Uiso 1 1 calc R . . . .
C33 C 0.3119(7) 0.5148(4) 0.1997(5) 0.056(2) Uani 1 1 d . . . . .
C11 C 1.0251(7) 0.3339(4) 0.1377(5) 0.0495(17) Uani 1 1 d . . . . .
C21 C 0.6449(6) 0.3359(4) 0.3018(4) 0.0460(17) Uani 1 1 d . . . . .
C15 C 0.7692(7) 0.2620(4) 0.2306(5) 0.0552(19) Uani 1 1 d . . . . .
H15A H 0.807283 0.218443 0.237969 0.066 Uiso 1 1 calc R . . . .
H15B H 0.703974 0.260074 0.183764 0.066 Uiso 1 1 calc R . . . .
C17 C 0.7345(8) 0.2359(5) 0.3690(6) 0.067(2) Uani 1 1 d . . . . .
H17 H 0.780140 0.197237 0.369357 0.081 Uiso 1 1 calc R . . . .
C16 C 0.7164(7) 0.2786(4) 0.3023(5) 0.0516(19) Uani 1 1 d . . . . .
C6 C 0.8819(7) 0.6220(4) 0.1247(5) 0.057(2) Uani 1 1 d . . . . .
H6 H 0.945270 0.626573 0.097787 0.069 Uiso 1 1 calc R . . . .
C24 C 0.8342(6) 0.4879(3) 0.3424(4) 0.0391(15) Uani 1 1 d . . . . .
C20 C 0.5930(7) 0.3489(4) 0.3668(5) 0.0532(19) Uani 1 1 d . . . . .
C18 C 0.6850(9) 0.2514(6) 0.4336(6) 0.078(3) Uani 1 1 d . . . . .
H18 H 0.699063 0.223393 0.477725 0.093 Uiso 1 1 calc R . . . .
C3 C 0.6976(7) 0.6096(4) 0.2077(5) 0.0544(15) Uani 1 1 d . U . . .
C26 C 1.0407(7) 0.5422(4) 0.3818(6) 0.059(2) Uani 1 1 d . . . . .
H26 H 1.066109 0.518285 0.341937 0.071 Uiso 1 1 calc R . . . .
O8 O 0.8252(7) 0.6497(4) 0.5657(4) 0.0820(12) Uani 1 1 d . U . . .
C28 C 1.0865(8) 0.6219(4) 0.4890(6) 0.064(2) Uani 1 1 d . . . . .
H28 H 1.140327 0.650481 0.521380 0.077 Uiso 1 1 calc R . . . .
C12 C 1.1164(7) 0.3545(4) 0.2126(5) 0.061(2) Uani 1 1 d . . . . .
H12A H 1.150224 0.315456 0.241109 0.092 Uiso 1 1 calc R . . . .
H12B H 1.180496 0.380183 0.198042 0.092 Uiso 1 1 calc R . . . .
H12C H 1.075825 0.380890 0.245809 0.092 Uiso 1 1 calc R . . . .
C19 C 0.6147(8) 0.3079(5) 0.4337(5) 0.068(2) Uani 1 1 d . . . . .
H19 H 0.582422 0.318434 0.477790 0.081 Uiso 1 1 calc R . . . .
C13 C 1.0892(10) 0.2939(5) 0.0817(6) 0.077(3) Uani 1 1 d . . . . .
H13A H 1.030723 0.281333 0.034926 0.115 Uiso 1 1 calc R . . . .
H13B H 1.151399 0.320970 0.066759 0.115 Uiso 1 1 calc R . . . .
H13C H 1.125553 0.254677 0.108499 0.115 Uiso 1 1 calc R . . . .
C5 C 0.8443(9) 0.6760(4) 0.1612(6) 0.072(3) Uani 1 1 d . . . . .
H5 H 0.881770 0.716977 0.158494 0.087 Uiso 1 1 calc R . . . .
C27 C 1.1206(8) 0.5856(5) 0.4293(7) 0.075(3) Uani 1 1 d . . . . .
H27 H 1.199214 0.590262 0.420556 0.090 Uiso 1 1 calc R . . . .
C4 C 0.7510(9) 0.6705(4) 0.2021(6) 0.067(2) Uani 1 1 d . . . . .
H4 H 0.724590 0.707812 0.225774 0.081 Uiso 1 1 calc R . . . .
C32 C 0.5527(12) 0.4134(7) -0.0559(8) 0.100(4) Uani 1 1 d . U . . .
H32A H 0.477871 0.434299 -0.081601 0.150 Uiso 1 1 calc R . . . .
H32B H 0.620027 0.441663 -0.060075 0.150 Uiso 1 1 calc R . . . .
H32C H 0.560925 0.371459 -0.081169 0.150 Uiso 1 1 calc R . . . .
C23 C 0.3670(11) 0.4688(6) 0.4018(7) 0.0878(16) Uani 1 1 d . U . . .
H23A H 0.318919 0.468734 0.441908 0.132 Uiso 1 1 calc R . . . .
H23B H 0.412635 0.509449 0.404938 0.132 Uiso 1 1 calc R . . . .
H23C H 0.314295 0.465218 0.350255 0.132 Uiso 1 1 calc R . . . .
C2 C 0.5617(10) 0.6539(6) 0.2848(6) 0.0823(14) Uani 1 1 d D U . . .
H2A H 0.631207 0.681850 0.306495 0.099 Uiso 1 1 calc R . . . .
H2B H 0.506372 0.680014 0.245446 0.099 Uiso 1 1 calc R . . . .
C22 C 0.4480(11) 0.4141(6) 0.4140(7) 0.0859(15) Uani 1 1 d . U . . .
H22A H 0.498137 0.417779 0.467127 0.103 Uiso 1 1 calc R . . . .
H22B H 0.400143 0.373703 0.412636 0.103 Uiso 1 1 calc R . . . .
C1 C 0.5029(10) 0.6370(6) 0.3456(6) 0.0862(15) Uani 1 1 d D U . . .
H1A H 0.477937 0.676835 0.368723 0.129 Uiso 1 1 calc R . . . .
H1B H 0.432551 0.610362 0.324477 0.129 Uiso 1 1 calc R . . . .
H1C H 0.557521 0.612200 0.385592 0.129 Uiso 1 1 calc R . . . .
C31 C 0.4444(14) 0.3357(8) 0.0283(10) 0.125(5) Uani 1 1 d . U . . .
H31A H 0.365320 0.353711 0.006304 0.188 Uiso 1 1 calc R . . . .
H31B H 0.466370 0.304148 -0.008267 0.188 Uiso 1 1 calc R . . . .
H31C H 0.442808 0.313891 0.077716 0.188 Uiso 1 1 calc R . . . .

loop_
_atom_site_aniso_label
_atom_site_aniso_U_11
_atom_site_aniso_U_22
_atom_site_aniso_U_33
_atom_site_aniso_U_23
_atom_site_aniso_U_13
_atom_site_aniso_U_12
Co1 0.0372(5) 0.0332(5) 0.0308(5) 0.0010(3) 0.0064(4) 0.0019(3)
Co2 0.0329(5) 0.0476(6) 0.0436(6) -0.0001(4) 0.0092(4) 0.0021(4)
S1 0.0621(14) 0.0860(17) 0.0726(15) -0.0238(13) -0.0118(12) 0.0224(12)
S2 0.0365(12) 0.0802(18) 0.170(3) 0.0372(19) 0.0035(14) 0.0044(11)
O2 0.038(2) 0.034(2) 0.041(2) 0.0047(19) 0.0081(19) 0.0007(19)
O1 0.041(2) 0.042(3) 0.042(3) 0.007(2) 0.009(2) -0.003(2)
O5 0.042(3) 0.045(3) 0.037(2) -0.008(2) 0.003(2) 0.006(2)
O6 0.040(3) 0.060(3) 0.038(3) -0.010(2) 0.008(2) -0.003(2)
O9 0.055(3) 0.054(3) 0.036(3) -0.006(2) 0.000(2) 0.013(2)
O3 0.0829(15) 0.0825(15) 0.0827(15) 0.0006(4) 0.0166(5) -0.0005(4)
N1 0.037(3) 0.041(3) 0.035(3) 0.004(2) 0.009(2) 0.007(2)
O4 0.0789(14) 0.0790(14) 0.0793(14) 0.0007(4) 0.0161(5) -0.0005(4)
N2 0.047(3) 0.035(3) 0.041(3) -0.001(2) 0.005(3) -0.001(2)
O7 0.0790(12) 0.0769(13) 0.0767(14) -0.0023(8) 0.0146(7) 0.0000(8)
N3 0.042(4) 0.070(5) 0.071(5) 0.013(4) 0.013(3) 0.007(3)
C10 0.055(4) 0.058(4) 0.040(4) 0.005(3) 0.017(3) 0.011(4)
N4 0.0759(11) 0.0748(11) 0.0744(11) -0.0011(4) 0.0159(4) 0.0007(4)
C8 0.040(3) 0.033(3) 0.039(3) 0.006(3) 0.004(3) 0.003(3)
C25 0.042(4) 0.037(3) 0.036(3) -0.001(3) 0.005(3) 0.006(3)
C14 0.056(4) 0.041(4) 0.051(4) -0.004(3) 0.006(3) 0.011(3)
C29 0.0706(13) 0.0706(13) 0.0709(12) 0.0007(4) 0.0141(5) -0.0006(4)
C7 0.041(4) 0.037(4) 0.046(4) 0.011(3) 0.004(3) 0.003(3)
C9 0.048(4) 0.055(4) 0.039(4) 0.013(3) 0.013(3) 0.006(3)
C30 0.045(3) 0.067(4) 0.049(4) 0.016(2) 0.013(3) 0.007(2)
C33 0.042(4) 0.052(4) 0.071(5) 0.011(4) 0.006(4) -0.006(4)
C11 0.054(4) 0.049(4) 0.049(4) -0.002(3) 0.017(3) 0.009(3)
C21 0.040(4) 0.050(4) 0.045(4) 0.011(3) 0.002(3) -0.010(3)
C15 0.056(5) 0.036(4) 0.073(5) 0.003(4) 0.011(4) -0.003(3)
C17 0.060(5) 0.060(5) 0.077(6) 0.026(4) 0.005(5) -0.008(4)
C16 0.052(4) 0.039(4) 0.064(5) 0.020(3) 0.011(4) -0.005(3)
C6 0.051(4) 0.054(5) 0.068(5) 0.008(4) 0.016(4) -0.006(4)
C24 0.043(4) 0.041(4) 0.033(3) 0.001(3) 0.007(3) 0.004(3)
C20 0.045(4) 0.059(5) 0.058(5) 0.014(4) 0.014(3) -0.003(3)
C18 0.065(6) 0.091(7) 0.076(6) 0.039(6) 0.012(5) -0.013(5)
C3 0.051(4) 0.040(4) 0.063(5) 0.000(3) -0.011(2) -0.004(2)
C26 0.048(4) 0.061(5) 0.073(5) -0.016(4) 0.022(4) 0.003(4)
O8 0.0785(11) 0.0848(14) 0.0839(14) -0.0030(8) 0.0196(8) -0.0020(8)
C28 0.052(5) 0.054(5) 0.078(6) -0.015(4) -0.002(4) -0.008(4)
C12 0.049(4) 0.060(5) 0.070(5) 0.009(4) 0.004(4) 0.010(4)
C19 0.068(5) 0.087(7) 0.053(5) 0.020(4) 0.024(4) -0.013(5)
C13 0.089(7) 0.064(6) 0.087(7) -0.001(5) 0.040(6) 0.027(5)
C5 0.081(6) 0.036(4) 0.099(7) -0.001(4) 0.018(6) -0.017(4)
C27 0.041(4) 0.078(6) 0.107(8) -0.031(6) 0.016(5) -0.005(4)
C4 0.073(6) 0.042(4) 0.086(6) -0.006(4) 0.016(5) -0.001(4)
C32 0.100(4) 0.100(4) 0.100(4) 0.0005(8) 0.0205(11) 0.0002(8)
C23 0.0874(17) 0.0883(17) 0.0882(18) -0.0008(8) 0.0198(8) 0.0022(8)
C2 0.0825(14) 0.0820(14) 0.0825(14) -0.0008(4) 0.0175(5) 0.0008(4)
C22 0.0859(15) 0.0863(15) 0.0859(15) 0.0000(4) 0.0190(5) 0.0002(4)
C1 0.0870(17) 0.0878(18) 0.0855(16) -0.0014(7) 0.0216(9) 0.0013(8)
C31 0.125(5) 0.126(5) 0.126(5) 0.0001(8) 0.0261(13) -0.0001(8)

loop_
_atom_type_symbol
_atom_type_description
_atom_type_scat_dispersion_real
_atom_type_scat_dispersion_imag
_atom_type_scat_source
C C 0.0033 0.0016 'International Tables Vol C Tables 4.2.6.8 and 6.1.1.4'
H H 0.0000 0.0000 'International Tables Vol C Tables 4.2.6.8 and 6.1.1.4'
Co Co 0.3494 0.9721 'International Tables Vol C Tables 4.2.6.8 and 6.1.1.4'
N N 0.0061 0.0033 'International Tables Vol C Tables 4.2.6.8 and 6.1.1.4'
O O 0.0106 0.0060 'International Tables Vol C Tables 4.2.6.8 and 6.1.1.4'
S S 0.1246 0.1234 'International Tables Vol C Tables 4.2.6.8 and 6.1.1.4'

loop_
_geom_angle_atom_site_label_1
_geom_angle_atom_site_label_2
_geom_angle_atom_site_label_3
_geom_angle
_geom_angle_site_symmetry_1
_geom_angle_site_symmetry_3
_geom_angle_publ_flag
O2 Co1 Co2 42.93(12) . . ?
O2 Co1 O5 87.41(19) . . ?
O2 Co1 O9 90.22(19) . . ?
O2 Co1 N1 91.9(2) . . ?
O2 Co1 N2 173.1(2) . . ?
O1 Co1 Co2 42.12(14) . . ?
O1 Co1 O2 80.94(18) . . ?
O1 Co1 O5 93.9(2) . . ?
O1 Co1 O9 87.1(2) . . ?
O1 Co1 N1 172.84(19) . . ?
O1 Co1 N2 92.4(2) . . ?
O5 Co1 Co2 76.58(14) . . ?
O5 Co1 O9 177.24(19) . . ?
O9 Co1 Co2 102.59(15) . . ?
N1 Co1 Co2 131.47(16) . . ?
N1 Co1 O5 86.6(2) . . ?
N1 Co1 O9 92.1(2) . . ?
N1 Co1 N2 94.8(2) . . ?
N2 Co1 Co2 130.25(16) . . ?
N2 Co1 O5 91.5(2) . . ?
N2 Co1 O9 91.0(2) . . ?
O2 Co2 Co1 44.51(13) . . ?
O1 Co2 Co1 44.26(13) . . ?
O1 Co2 O2 84.39(18) . . ?
O1 Co2 O6 97.9(2) . . ?
O6 Co2 Co1 83.14(15) . . ?
O6 Co2 O2 94.5(2) . . ?
N3 Co2 Co1 134.2(2) . . ?
N3 Co2 O2 108.7(3) . . ?
N3 Co2 O1 113.4(3) . . ?
N3 Co2 O6 142.1(3) . . ?
O9 S1 C32 105.1(5) . . ?
O9 S1 C31 105.7(6) . . ?
C31 S1 C32 95.8(7) . . ?
Co2 O2 Co1 92.56(18) . . ?
C8 O2 Co1 119.7(4) . . ?
C8 O2 Co2 122.3(4) . . ?
Co2 O1 Co1 93.62(19) . . ?
C21 O1 Co1 119.3(4) . . ?
C21 O1 Co2 118.4(5) . . ?
C24 O5 Co1 126.6(4) . . ?
C24 O6 Co2 123.1(4) . . ?
S1 O9 Co1 117.3(3) . . ?
C22 O3 C20 117.7(8) . . ?
Co1 N1 H1 107.0 . . ?
C10 N1 Co1 114.7(5) . . ?
C10 N1 H1 107.0 . . ?
C10 N1 C9 109.7(5) . . ?
C9 N1 Co1 111.0(4) . . ?
C9 N1 H1 107.0 . . ?
C3 O4 C2 115.7(7) . . ?
Co1 N2 H2 107.5 . . ?
C14 N2 Co1 115.0(4) . . ?
C14 N2 H2 107.5 . . ?
C15 N2 Co1 109.5(4) . . ?
C15 N2 H2 107.5 . . ?
C15 N2 C14 109.7(6) . . ?
C33 N3 Co2 168.7(8) . . ?
N1 C10 H10A 108.5 . . ?
N1 C10 H10B 108.5 . . ?
N1 C10 C11 115.3(6) . . ?
H10A C10 H10B 107.5 . . ?
C11 C10 H10A 108.5 . . ?
C11 C10 H10B 108.5 . . ?
O7 N4 C29 119.7(8) . . ?
O8 N4 O7 121.4(9) . . ?
O8 N4 C29 118.9(9) . . ?
O2 C8 C7 122.1(6) . . ?
O2 C8 C3 119.4(6) . . ?
C7 C8 C3 118.5(6) . . ?
C30 C25 C24 120.3(6) . . ?
C30 C25 C26 118.7(7) . . ?
C26 C25 C24 120.9(6) . . ?
N2 C14 H14A 108.4 . . ?
N2 C14 H14B 108.4 . . ?
N2 C14 C11 115.3(6) . . ?
H14A C14 H14B 107.5 . . ?
C11 C14 H14A 108.4 . . ?
C11 C14 H14B 108.4 . . ?
C30 C29 N4 119.2(9) . . ?
C30 C29 C28 123.2(9) . . ?
C28 C29 N4 117.6(9) . . ?
C8 C7 C9 120.3(6) . . ?
C8 C7 C6 119.5(7) . . ?
C6 C7 C9 120.1(7) . . ?
N1 C9 C7 113.1(6) . . ?
N1 C9 H9A 109.0 . . ?
N1 C9 H9B 109.0 . . ?
C7 C9 H9A 109.0 . . ?
C7 C9 H9B 109.0 . . ?
H9A C9 H9B 107.8 . . ?
C25 C30 H30 120.1 . . ?
C29 C30 C25 119.7(8) . . ?
C29 C30 H30 120.1 . . ?
N3 C33 S2 178.8(10) . . ?
C10 C11 C14 112.1(6) . . ?
C10 C11 C13 105.8(6) . . ?
C14 C11 C13 105.3(7) . . ?
C12 C11 C10 111.9(7) . . ?
C12 C11 C14 111.0(7) . . ?
C12 C11 C13 110.5(7) . . ?
O1 C21 C16 121.1(7) . . ?
O1 C21 C20 119.9(7) . . ?
C20 C21 C16 119.0(7) . . ?
N2 C15 H15A 109.2 . . ?
N2 C15 H15B 109.2 . . ?
N2 C15 C16 112.0(6) . . ?
H15A C15 H15B 107.9 . . ?
C16 C15 H15A 109.2 . . ?
C16 C15 H15B 109.2 . . ?
C16 C17 H17 119.8 . . ?
C18 C17 H17 119.8 . . ?
C18 C17 C16 120.3(9) . . ?
C21 C16 C15 119.8(6) . . ?
C21 C16 C17 119.2(8) . . ?
C17 C16 C15 120.9(8) . . ?
C7 C6 H6 119.5 . . ?
C5 C6 C7 120.9(8) . . ?
C5 C6 H6 119.5 . . ?
O5 C24 O6 126.2(6) . . ?
O5 C24 C25 118.5(6) . . ?
O6 C24 C25 115.3(6) . . ?
O3 C20 C19 122.9(8) . . ?
C21 C20 O3 115.5(7) . . ?
C21 C20 C19 121.5(8) . . ?
C17 C18 H18 119.6 . . ?
C17 C18 C19 120.8(8) . . ?
C19 C18 H18 119.6 . . ?
O4 C3 C8 113.7(7) . . ?
C4 C3 O4 125.6(8) . . ?
C4 C3 C8 120.6(8) . . ?
C25 C26 H26 119.9 . . ?
C27 C26 C25 120.2(8) . . ?
C27 C26 H26 119.9 . . ?
C29 C28 H28 121.8 . . ?
C27 C28 C29 116.4(8) . . ?
C27 C28 H28 121.8 . . ?
C11 C12 H12A 109.5 . . ?
C11 C12 H12B 109.5 . . ?
C11 C12 H12C 109.5 . . ?
H12A C12 H12B 109.5 . . ?
H12A C12 H12C 109.5 . . ?
H12B C12 H12C 109.5 . . ?
C20 C19 H19 120.5 . . ?
C18 C19 C20 119.0(9) . . ?
C18 C19 H19 120.5 . . ?
C11 C13 H13A 109.5 . . ?
C11 C13 H13B 109.5 . . ?
C11 C13 H13C 109.5 . . ?
H13A C13 H13B 109.5 . . ?
H13A C13 H13C 109.5 . . ?
H13B C13 H13C 109.5 . . ?
C6 C5 H5 119.6 . . ?
C6 C5 C4 120.8(8) . . ?
C4 C5 H5 119.6 . . ?
C26 C27 H27 119.2 . . ?
C28 C27 C26 121.6(8) . . ?
C28 C27 H27 119.2 . . ?
C3 C4 C5 119.6(8) . . ?
C3 C4 H4 120.2 . . ?
C5 C4 H4 120.2 . . ?
S1 C32 H32A 109.5 . . ?
S1 C32 H32B 109.5 . . ?
S1 C32 H32C 109.5 . . ?
H32A C32 H32B 109.5 . . ?
H32A C32 H32C 109.5 . . ?
H32B C32 H32C 109.5 . . ?
H23A C23 H23B 109.5 . . ?
H23A C23 H23C 109.5 . . ?
H23B C23 H23C 109.5 . . ?
C22 C23 H23A 109.5 . . ?
C22 C23 H23B 109.5 . . ?
C22 C23 H23C 109.5 . . ?
O4 C2 H2A 108.8 . . ?
O4 C2 H2B 108.8 . . ?
H2A C2 H2B 107.6 . . ?
C1 C2 O4 114.0(9) . . ?
C1 C2 H2A 108.8 . . ?
C1 C2 H2B 108.8 . . ?
O3 C22 C23 117.0(10) . . ?
O3 C22 H22A 108.0 . . ?
O3 C22 H22B 108.0 . . ?
C23 C22 H22A 108.0 . . ?
C23 C22 H22B 108.0 . . ?
H22A C22 H22B 107.3 . . ?
C2 C1 H1A 109.5 . . ?
C2 C1 H1B 109.5 . . ?
C2 C1 H1C 109.5 . . ?
H1A C1 H1B 109.5 . . ?
H1A C1 H1C 109.5 . . ?
H1B C1 H1C 109.5 . . ?
S1 C31 H31A 109.5 . . ?
S1 C31 H31B 109.5 . . ?
S1 C31 H31C 109.5 . . ?
H31A C31 H31B 109.5 . . ?
H31A C31 H31C 109.5 . . ?
H31B C31 H31C 109.5 . . ?

loop_
_geom_bond_atom_site_label_1
_geom_bond_atom_site_label_2
_geom_bond_distance
_geom_bond_site_symmetry_2
_geom_bond_publ_flag
Co1 Co2 2.985(2) . ?
Co1 O2 2.094(5) . ?
Co1 O1 2.087(5) . ?
Co1 O5 2.135(5) . ?
Co1 O9 2.148(5) . ?
Co1 N1 2.116(6) . ?
Co1 N2 2.122(6) . ?
Co2 O2 2.035(5) . ?
Co2 O1 2.006(5) . ?
Co2 O6 2.016(5) . ?
Co2 N3 1.979(7) . ?
S1 O9 1.514(5) . ?
S1 C32 1.755(13) . ?
S1 C31 1.744(16) . ?
S2 C33 1.622(9) . ?
O2 C8 1.346(8) . ?
O1 C21 1.350(8) . ?
O5 C24 1.259(8) . ?
O6 C24 1.266(8) . ?
O3 C20 1.390(11) . ?
O3 C22 1.367(13) . ?
N1 H1 0.9800 . ?
N1 C10 1.482(9) . ?
N1 C9 1.485(9) . ?
O4 C3 1.378(11) . ?
O4 C2 1.446(13) . ?
N2 H2 0.9800 . ?
N2 C14 1.490(9) . ?
N2 C15 1.485(9) . ?
O7 N4 1.222(10) . ?
N3 C33 1.144(10) . ?
C10 H10A 0.9700 . ?
C10 H10B 0.9700 . ?
C10 C11 1.533(11) . ?
N4 C29 1.466(13) . ?
N4 O8 1.178(10) . ?
C8 C7 1.390(10) . ?
C8 C3 1.426(11) . ?
C25 C30 1.373(11) . ?
C25 C24 1.504(10) . ?
C25 C26 1.394(11) . ?
C14 H14A 0.9700 . ?
C14 H14B 0.9700 . ?
C14 C11 1.538(11) . ?
C29 C30 1.369(13) . ?
C29 C28 1.387(13) . ?
C7 C9 1.519(11) . ?
C7 C6 1.399(11) . ?
C9 H9A 0.9700 . ?
C9 H9B 0.9700 . ?
C30 H30 0.9300 . ?
C11 C12 1.526(11) . ?
C11 C13 1.543(11) . ?
C21 C16 1.401(11) . ?
C21 C20 1.389(11) . ?
C15 H15A 0.9700 . ?
C15 H15B 0.9700 . ?
C15 C16 1.513(12) . ?
C17 H17 0.9300 . ?
C17 C16 1.412(11) . ?
C17 C18 1.377(14) . ?
C6 H6 0.9300 . ?
C6 C5 1.363(13) . ?
C20 C19 1.395(11) . ?
C18 H18 0.9300 . ?
C18 C19 1.383(15) . ?
C3 C4 1.374(12) . ?
C26 H26 0.9300 . ?
C26 C27 1.386(12) . ?
C28 H28 0.9300 . ?
C28 C27 1.377(13) . ?
C12 H12A 0.9600 . ?
C12 H12B 0.9600 . ?
C12 H12C 0.9600 . ?
C19 H19 0.9300 . ?
C13 H13A 0.9600 . ?
C13 H13B 0.9600 . ?
C13 H13C 0.9600 . ?
C5 H5 0.9300 . ?
C5 C4 1.383(13) . ?
C27 H27 0.9300 . ?
C4 H4 0.9300 . ?
C32 H32A 0.9600 . ?
C32 H32B 0.9600 . ?
C32 H32C 0.9600 . ?
C23 H23A 0.9600 . ?
C23 H23B 0.9600 . ?
C23 H23C 0.9600 . ?
C23 C22 1.413(15) . ?
C2 H2A 0.9700 . ?
C2 H2B 0.9700 . ?
C2 C1 1.390(8) . ?
C22 H22A 0.9700 . ?
C22 H22B 0.9700 . ?
C1 H1A 0.9600 . ?
C1 H1B 0.9600 . ?
C1 H1C 0.9600 . ?
C31 H31A 0.9600 . ?
C31 H31B 0.9600 . ?
C31 H31C 0.9600 . ?
